data_7235284
loop_
_publ_author_name
'Sun, Cheng-Jun'
'Chen, Wen'
'Li, Yan'
'Liu, Lan-Xiang'
'Wang, Xue-Quan'
'Li, Li-Juan'
'Zhang, Hong-Bin'
'Yang, Xiao-Dong'

_publ_section_title
;
 Design, synthesis and antitumor activity of novel 8-substituted
 2,3,5,6-tetrahydrobenzo[1,2-b:4,5-b&#x2032;]difuran imidazolium salt
 derivatives
;
_journal_issue 31
_journal_name_full 'RSC Adv.'
_journal_page_first 16312
_journal_paper_doi 10.1039/C3RA43183E
_journal_volume 4
_journal_year 2014
_chemical_formula_sum 'C26 H23 Br N2 O3'
_chemical_formula_weight 491.37
_space_group_IT_number 2
_space_group_name_Hall '-P 1'
_space_group_name_H-M_alt 'P -1'
_symmetry_cell_setting triclinic
_symmetry_space_group_name_H-M 'P -1'
_atom_sites_solution_hydrogens geom
_atom_sites_solution_primary direct
_atom_sites_solution_secondary difmap
_audit_creation_method SHELXL-97
_cell_angle_alpha 78.083(2)
_cell_angle_beta 70.581(2)
_cell_angle_gamma 70.890(2)
_cell_formula_units_Z 2
_cell_length_a 9.8296(15)
_cell_length_b 10.2016(16)
_cell_length_c 12.6394(19)
_cell_measurement_reflns_used 1486
_cell_measurement_temperature 293(2)
_cell_measurement_theta_max 20.61
_cell_measurement_theta_min 2.29
_cell_volume 1122.7(3)
_computing_cell_refinement 'Bruker apex II'
_computing_data_collection 'Bruker apex II'
_computing_data_reduction 'Bruker SAINT'
_computing_molecular_graphics 'Bruker SHELXTL'
_computing_publication_material 'Bruker SHELXTL'
_computing_structure_refinement 'SHELXL-97 (Sheldrick, 1997)'
_computing_structure_solution 'SHELXS-97 (Sheldrick, 1990)'
_diffrn_ambient_temperature 293(2)
_diffrn_measured_fraction_theta_full 0.988
_diffrn_measured_fraction_theta_max 0.988
_diffrn_measurement_device_type 'CCD area detector'
_diffrn_measurement_method 'phi and omega scans'
_diffrn_radiation_monochromator graphite
_diffrn_radiation_source 'fine-focus sealed tube'
_diffrn_radiation_type MoK\a
_diffrn_radiation_wavelength 0.71073
_diffrn_reflns_av_R_equivalents 0.0757
_diffrn_reflns_av_sigmaI/netI 0.2026
_diffrn_reflns_limit_h_max 11
_diffrn_reflns_limit_h_min -11
_diffrn_reflns_limit_k_max 12
_diffrn_reflns_limit_k_min -12
_diffrn_reflns_limit_l_max 15
_diffrn_reflns_limit_l_min -15
_diffrn_reflns_number 8581
_diffrn_reflns_theta_full 25.00
_diffrn_reflns_theta_max 25.00
_diffrn_reflns_theta_min 2.13
_exptl_absorpt_coefficient_mu 1.862
_exptl_absorpt_correction_T_max 1.0000
_exptl_absorpt_correction_T_min 0.2769
_exptl_absorpt_correction_type multi-scan
_exptl_absorpt_process_details sadabs
_exptl_crystal_colour colourless
_exptl_crystal_density_diffrn 1.454
_exptl_crystal_density_method 'not measured'
_exptl_crystal_description block
_exptl_crystal_F_000 504
_exptl_crystal_size_max 0.29
_exptl_crystal_size_mid 0.23
_exptl_crystal_size_min 0.14
_refine_diff_density_max 0.560
_refine_diff_density_min -0.661
_refine_diff_density_rms 0.093
_refine_ls_extinction_coef 0.000(3)
_refine_ls_extinction_expression Fc^*^=kFc[1+0.001xFc^2^\l^3^/sin(2\q)]^-1/4^
_refine_ls_extinction_method SHELXL
_refine_ls_goodness_of_fit_ref 0.929
_refine_ls_hydrogen_treatment mixed
_refine_ls_matrix_type full
_refine_ls_number_parameters 290
_refine_ls_number_reflns 3900
_refine_ls_number_restraints 0
_refine_ls_restrained_S_all 0.929
_refine_ls_R_factor_all 0.1095
_refine_ls_R_factor_gt 0.0596
_refine_ls_shift/su_max 0.126
_refine_ls_shift/su_mean 0.001
_refine_ls_structure_factor_coef Fsqd
_refine_ls_weighting_details 'calc w=1/[\s^2^(Fo^2^)+(0.0000P)^2^+0.0000P] where P=(Fo^2^+2Fc^2^)/3'
_refine_ls_weighting_scheme calc
_refine_ls_wR_factor_gt 0.1702
_refine_ls_wR_factor_ref 0.2265
_reflns_number_gt 2390
_reflns_number_total 3900
_reflns_threshold_expression >2sigma(I)
_cod_data_source_file c3ra43183e2.cif
_cod_data_source_block 121126b
_cod_depositor_comments
;
The following automatic conversions were performed:

data item '_symmetry_cell_setting' value 'Triclinic' was changed to
'triclinic' in accordance with the
/home/saulius/struct/COD-crude-data/automatic-downloads/DataCite-retrospective/RSC/depositions/lib/dictionaries/cif_core.dic
dictionary named 'cif_core.dic' version 2.4.2 last updated on
2011-04-26.

Automatic conversion script
Id: cif_fix_values 6909 2019-04-08 15:41:33Z antanas 
;
_cod_original_sg_symbol_H-M P-1
_cod_database_code 7235284

loop_
_symmetry_equiv_pos_as_xyz
'x, y, z'
'-x, -y, -z'

loop_
_atom_site_label
_atom_site_type_symbol
_atom_site_fract_x
_atom_site_fract_y
_atom_site_fract_z
_atom_site_U_iso_or_equiv
_atom_site_adp_type
_atom_site_occupancy
_atom_site_symmetry_multiplicity
_atom_site_calc_flag
_atom_site_refinement_flags
N1 N -0.0522(5) 0.8601(4) 0.8253(4) 0.0519(12) Uani 1 1 d .
N2 N 0.0393(5) 0.7234(4) 0.9539(4) 0.0483(12) Uani 1 1 d .
O1 O 0.1710(6) 0.7262(5) 0.5756(5) 0.0887(16) Uani 1 1 d .
O2 O -0.0500(7) 1.1993(5) 0.6655(5) 0.0927(17) Uani 1 1 d .
O3 O 0.2365(5) 0.7403(4) 1.0574(4) 0.0707(13) Uani 1 1 d .
Br1 Br 0.24258(7) 0.38483(5) 0.78174(6) 0.0678(4) Uani 1 1 d .
C1 C 0.0369(6) 0.7353(5) 0.8472(6) 0.0500(14) Uani 1 1 d .
H1 H 0.0885 0.6679 0.7973 0.060 Uiso 1 1 calc R
C2 C -0.1056(7) 0.9311(5) 0.9170(6) 0.0603(17) Uani 1 1 d .
H2 H -0.1680 1.0220 0.9220 0.072 Uiso 1 1 calc R
C3 C -0.0508(7) 0.8442(5) 1.0016(5) 0.0557(15) Uani 1 1 d .
H3 H -0.0704 0.8629 1.0750 0.067 Uiso 1 1 calc R
C4 C 0.0439(7) 0.9566(6) 0.6303(6) 0.0592(16) Uani 1 1 d .
C5 C 0.1640(8) 0.8644(7) 0.5655(6) 0.0686(19) Uani 1 1 d .
C6 C 0.2882(9) 0.8990(10) 0.4866(7) 0.083(2) Uani 1 1 d .
C7 C 0.2942(10) 1.0352(11) 0.4691(7) 0.091(3) Uani 1 1 d .
H7 H 0.3748 1.0614 0.4156 0.109 Uiso 1 1 calc R
C8 C 0.1771(10) 1.1323(9) 0.5330(7) 0.078(2) Uani 1 1 d .
C9 C 0.0583(8) 1.0930(7) 0.6079(6) 0.0653(17) Uani 1 1 d .
C10 C 0.3113(12) 0.6581(11) 0.5001(10) 0.124(4) Uani 1 1 d .
H10A H 0.2933 0.6142 0.4468 0.148 Uiso 1 1 calc R
H10B H 0.3722 0.5866 0.5423 0.148 Uiso 1 1 calc R
C11 C 0.3921(12) 0.7683(12) 0.4376(10) 0.135(5) Uani 1 1 d .
H11A H 0.4891 0.7461 0.4512 0.162 Uiso 1 1 calc R
H11B H 0.4065 0.7767 0.3570 0.162 Uiso 1 1 calc R
C12 C -0.0006(14) 1.3244(9) 0.6241(10) 0.115(3) Uani 1 1 d .
H12A H 0.0132 1.3584 0.6850 0.137 Uiso 1 1 calc R
H12B H -0.0754 1.3969 0.5944 0.137 Uiso 1 1 calc R
C13 C 0.1445(14) 1.2892(10) 0.5333(9) 0.114(3) Uani 1 1 d .
H13A H 0.2232 1.3106 0.5508 0.137 Uiso 1 1 calc R
H13B H 0.1341 1.3392 0.4610 0.137 Uiso 1 1 calc R
C14 C -0.0845(7) 0.9144(7) 0.7158(6) 0.0614(17) Uani 1 1 d .
H14A H -0.1730 0.9941 0.7260 0.074 Uiso 1 1 calc R
H14B H -0.1058 0.8429 0.6888 0.074 Uiso 1 1 calc R
C15 C 0.3258(6) 0.4972(6) 1.1094(5) 0.0524(15) Uani 1 1 d .
C16 C 0.3409(6) 0.3645(5) 1.0924(5) 0.0499(14) Uani 1 1 d .
H16 H 0.2860 0.3510 1.0502 0.060 Uiso 1 1 calc R
C17 C 0.4582(7) 0.1087(6) 1.1184(6) 0.0634(18) Uani 1 1 d .
H17 H 0.4034 0.0938 1.0767 0.076 Uiso 1 1 calc R
C18 C 0.5547(8) -0.0019(7) 1.1592(7) 0.072(2) Uani 1 1 d .
H18 H 0.5673 -0.0913 1.1442 0.087 Uiso 1 1 calc R
C19 C 0.6354(8) 0.0182(8) 1.2237(7) 0.078(2) Uani 1 1 d .
H19 H 0.6999 -0.0582 1.2534 0.093 Uiso 1 1 calc R
C20 C 0.6200(7) 0.1495(8) 1.2435(6) 0.073(2) Uani 1 1 d .
H20 H 0.6764 0.1613 1.2852 0.088 Uiso 1 1 calc R
C21 C 0.5032(8) 0.4031(7) 1.2196(6) 0.0717(19) Uani 1 1 d .
H21 H 0.5551 0.4173 1.2639 0.086 Uiso 1 1 calc R
C22 C 0.4106(8) 0.5176(7) 1.1730(6) 0.0681(18) Uani 1 1 d .
H22 H 0.4040 0.6074 1.1832 0.082 Uiso 1 1 calc R
C23 C 0.4380(6) 0.2472(6) 1.1374(5) 0.0495(14) Uani 1 1 d .
C24 C 0.5208(6) 0.2679(6) 1.2022(5) 0.0558(15) Uani 1 1 d .
C25 C 0.2279(6) 0.6242(5) 1.0591(5) 0.0506(14) Uani 1 1 d .
C26 C 0.1191(6) 0.5975(5) 1.0116(5) 0.0503(14) Uani 1 1 d .
H26A H 0.1735 0.5281 0.9589 0.060 Uiso 1 1 calc R
H26B H 0.0466 0.5598 1.0724 0.060 Uiso 1 1 calc R

loop_
_atom_site_aniso_label
_atom_site_aniso_U_11
_atom_site_aniso_U_22
_atom_site_aniso_U_33
_atom_site_aniso_U_23
_atom_site_aniso_U_13
_atom_site_aniso_U_12
N1 0.049(3) 0.047(2) 0.055(4) 0.002(2) -0.016(2) -0.0100(19)
N2 0.051(3) 0.038(2) 0.054(4) -0.003(2) -0.014(2) -0.0114(18)
O1 0.094(4) 0.068(3) 0.078(4) -0.002(2) -0.028(3) 0.010(2)
O2 0.107(4) 0.065(3) 0.105(5) -0.013(3) -0.032(4) -0.019(3)
O3 0.080(3) 0.044(2) 0.097(4) -0.014(2) -0.027(3) -0.0241(19)
Br1 0.0664(5) 0.0498(4) 0.0834(7) -0.0204(3) -0.0104(4) -0.0145(3)
C1 0.046(3) 0.042(3) 0.059(4) -0.006(3) -0.017(3) -0.007(2)
C2 0.055(4) 0.039(3) 0.081(5) -0.008(3) -0.017(4) -0.006(2)
C3 0.066(4) 0.045(3) 0.045(4) -0.011(3) -0.006(3) -0.008(2)
C4 0.054(4) 0.060(3) 0.061(5) 0.010(3) -0.029(3) -0.010(3)
C5 0.062(4) 0.075(4) 0.063(5) 0.001(3) -0.030(4) -0.005(3)
C6 0.072(5) 0.116(6) 0.045(5) 0.003(4) -0.020(4) -0.008(4)
C7 0.073(5) 0.143(8) 0.059(6) -0.001(5) -0.013(4) -0.045(5)
C8 0.088(6) 0.103(5) 0.052(5) 0.007(4) -0.024(5) -0.043(4)
C9 0.070(4) 0.069(4) 0.059(5) -0.006(3) -0.030(4) -0.013(3)
C10 0.099(7) 0.114(7) 0.118(10) -0.037(7) -0.034(7) 0.039(6)
C11 0.094(7) 0.144(9) 0.088(8) -0.008(7) 0.013(6) 0.026(7)
C12 0.148(9) 0.083(6) 0.123(10) -0.004(6) -0.045(8) -0.043(6)
C13 0.179(11) 0.110(7) 0.084(8) 0.004(6) -0.039(8) -0.087(7)
C14 0.045(3) 0.074(4) 0.056(5) 0.003(3) -0.013(3) -0.012(3)
C15 0.050(3) 0.054(3) 0.054(4) -0.010(3) -0.012(3) -0.016(2)
C16 0.043(3) 0.051(3) 0.060(4) -0.011(3) -0.018(3) -0.012(2)
C17 0.061(4) 0.051(3) 0.080(5) -0.008(3) -0.031(4) -0.006(3)
C18 0.064(4) 0.060(4) 0.078(6) -0.005(3) -0.020(4) 0.000(3)
C19 0.057(4) 0.081(5) 0.072(6) -0.005(4) -0.021(4) 0.010(3)
C20 0.049(4) 0.108(6) 0.060(5) 0.011(4) -0.025(3) -0.020(3)
C21 0.074(5) 0.092(5) 0.067(5) 0.004(4) -0.036(4) -0.038(4)
C22 0.080(5) 0.071(4) 0.068(5) -0.006(3) -0.021(4) -0.041(3)
C23 0.036(3) 0.066(3) 0.045(4) -0.008(3) -0.009(3) -0.012(2)
C24 0.048(3) 0.072(4) 0.047(4) -0.005(3) -0.010(3) -0.021(3)
C25 0.049(3) 0.045(3) 0.051(4) -0.013(2) -0.005(3) -0.010(2)
C26 0.054(3) 0.035(2) 0.058(4) -0.003(2) -0.017(3) -0.009(2)

loop_
_atom_type_symbol
_atom_type_description
_atom_type_scat_dispersion_real
_atom_type_scat_dispersion_imag
_atom_type_scat_source
C C 0.0033 0.0016 'International Tables Vol C Tables 4.2.6.8 and 6.1.1.4'
H H 0.0000 0.0000 'International Tables Vol C Tables 4.2.6.8 and 6.1.1.4'
N N 0.0061 0.0033 'International Tables Vol C Tables 4.2.6.8 and 6.1.1.4'
O O 0.0106 0.0060 'International Tables Vol C Tables 4.2.6.8 and 6.1.1.4'
Br Br -0.2901 2.4595 'International Tables Vol C Tables 4.2.6.8 and 6.1.1.4'

loop_
_geom_angle_atom_site_label_1
_geom_angle_atom_site_label_2
_geom_angle_atom_site_label_3
_geom_angle
C1 N1 C2 109.9(5)
C1 N1 C14 124.6(5)
C2 N1 C14 125.5(5)
C1 N2 C3 109.7(4)
C1 N2 C26 124.2(4)
C3 N2 C26 125.9(5)
C5 O1 C10 107.6(8)
C9 O2 C12 107.2(8)
N1 C1 N2 107.6(5)
N1 C1 H1 126.2
N2 C1 H1 126.2
N1 C2 C3 107.5(5)
N1 C2 H2 126.2
C3 C2 H2 126.2
C2 C3 N2 105.1(5)
C2 C3 H3 127.4
N2 C3 H3 127.4
C5 C4 C9 112.7(7)
C5 C4 C14 123.1(6)
C9 C4 C14 124.2(6)
O1 C5 C4 121.4(7)
O1 C5 C6 113.7(7)
C4 C5 C6 124.9(7)
C7 C6 C5 119.1(8)
C7 C6 C11 133.6(9)
C5 C6 C11 107.3(9)
C6 C7 C8 118.5(8)
C6 C7 H7 120.7
C8 C7 H7 120.7
C9 C8 C7 119.8(8)
C9 C8 C13 107.5(8)
C7 C8 C13 132.5(9)
C8 C9 O2 114.0(7)
C8 C9 C4 124.9(7)
O2 C9 C4 121.1(7)
O1 C10 C11 107.9(8)
O1 C10 H10A 110.1
C11 C10 H10A 110.1
O1 C10 H10B 110.1
C11 C10 H10B 110.1
H10A C10 H10B 108.4
C6 C11 C10 103.4(8)
C6 C11 H11A 111.1
C10 C11 H11A 111.1
C6 C11 H11B 111.1
C10 C11 H11B 111.1
H11A C11 H11B 109.0
O2 C12 C13 108.2(8)
O2 C12 H12A 110.1
C13 C12 H12A 110.1
O2 C12 H12B 110.1
C13 C12 H12B 110.1
H12A C12 H12B 108.4
C12 C13 C8 102.9(8)
C12 C13 H13A 111.2
C8 C13 H13A 111.2
C12 C13 H13B 111.2
C8 C13 H13B 111.2
H13A C13 H13B 109.1
N1 C14 C4 111.5(5)
N1 C14 H14A 109.3
C4 C14 H14A 109.3
N1 C14 H14B 109.3
C4 C14 H14B 109.3
H14A C14 H14B 108.0
C16 C15 C22 119.1(5)
C16 C15 C25 122.9(5)
C22 C15 C25 118.0(5)
C15 C16 C23 121.6(5)
C15 C16 H16 119.2
C23 C16 H16 119.2
C18 C17 C23 121.8(6)
C18 C17 H17 119.1
C23 C17 H17 119.1
C17 C18 C19 119.9(7)
C17 C18 H18 120.1
C19 C18 H18 120.1
C20 C19 C18 120.3(6)
C20 C19 H19 119.9
C18 C19 H19 119.9
C19 C20 C24 121.7(6)
C19 C20 H20 119.2
C24 C20 H20 119.2
C24 C21 C22 121.8(6)
C24 C21 H21 119.1
C22 C21 H21 119.1
C21 C22 C15 119.6(6)
C21 C22 H22 120.2
C15 C22 H22 120.2
C24 C23 C16 119.1(5)
C24 C23 C17 118.4(5)
C16 C23 C17 122.5(5)
C21 C24 C23 118.7(5)
C21 C24 C20 123.3(6)
C23 C24 C20 118.0(6)
O3 C25 C26 122.4(5)
O3 C25 C15 121.8(5)
C26 C25 C15 115.7(4)
N2 C26 C25 112.6(4)
N2 C26 H26A 109.1
C25 C26 H26A 109.1
N2 C26 H26B 109.1
C25 C26 H26B 109.1
H26A C26 H26B 107.8

loop_
_geom_bond_atom_site_label_1
_geom_bond_atom_site_label_2
_geom_bond_distance
N1 C1 1.323(6)
N1 C2 1.355(8)
N1 C14 1.478(8)
N2 C1 1.337(7)
N2 C3 1.380(7)
N2 C26 1.460(6)
O1 C5 1.370(8)
O1 C10 1.437(11)
O2 C9 1.376(8)
O2 C12 1.449(11)
O3 C25 1.210(6)
C1 H1 0.9300
C2 C3 1.377(9)
C2 H2 0.9300
C3 H3 0.9300
C4 C5 1.377(10)
C4 C9 1.406(9)
C4 C14 1.484(9)
C5 C6 1.392(11)
C6 C7 1.378(13)
C6 C11 1.495(13)
C7 C8 1.387(12)
C7 H7 0.9300
C8 C9 1.355(11)
C8 C13 1.526(12)
C10 C11 1.523(17)
C10 H10A 0.9700
C10 H10B 0.9700
C11 H11A 0.9700
C11 H11B 0.9700
C12 C13 1.492(15)
C12 H12A 0.9700
C12 H12B 0.9700
C13 H13A 0.9700
C13 H13B 0.9700
C14 H14A 0.9700
C14 H14B 0.9700
C15 C16 1.366(7)
C15 C22 1.419(9)
C15 C25 1.502(8)
C16 C23 1.414(8)
C16 H16 0.9300
C17 C18 1.350(8)
C17 C23 1.421(8)
C17 H17 0.9300
C18 C19 1.393(10)
C18 H18 0.9300
C19 C20 1.364(10)
C19 H19 0.9300
C20 C24 1.410(8)
C20 H20 0.9300
C21 C24 1.387(9)
C21 C22 1.385(9)
C21 H21 0.9300
C22 H22 0.9300
C23 C24 1.416(8)
C25 C26 1.505(8)
C26 H26A 0.9700
C26 H26B 0.9700

loop_
_geom_torsion_atom_site_label_1
_geom_torsion_atom_site_label_2
_geom_torsion_atom_site_label_3
_geom_torsion_atom_site_label_4
_geom_torsion
C2 N1 C1 N2 1.2(6)
C14 N1 C1 N2 179.7(5)
C3 N2 C1 N1 0.0(6)
C26 N2 C1 N1 176.7(5)
C1 N1 C2 C3 -2.0(7)
C14 N1 C2 C3 179.5(5)
N1 C2 C3 N2 1.9(7)
C1 N2 C3 C2 -1.2(6)
C26 N2 C3 C2 -177.8(5)
C10 O1 C5 C4 -178.0(7)
C10 O1 C5 C6 1.2(9)
C9 C4 C5 O1 179.6(5)
C14 C4 C5 O1 0.8(10)
C9 C4 C5 C6 0.5(9)
C14 C4 C5 C6 -178.3(6)
O1 C5 C6 C7 -179.9(6)
C4 C5 C6 C7 -0.8(11)
O1 C5 C6 C11 -0.2(9)
C4 C5 C6 C11 178.9(8)
C5 C6 C7 C8 1.5(11)
C11 C6 C7 C8 -178.1(10)
C6 C7 C8 C9 -2.1(11)
C6 C7 C8 C13 -177.5(9)
C7 C8 C9 O2 -179.8(6)
C13 C8 C9 O2 -3.4(9)
C7 C8 C9 C4 2.1(11)
C13 C8 C9 C4 178.5(7)
C12 O2 C9 C8 1.0(9)
C12 O2 C9 C4 179.2(7)
C5 C4 C9 C8 -1.2(10)
C14 C4 C9 C8 177.6(7)
C5 C4 C9 O2 -179.2(6)
C14 C4 C9 O2 -0.4(10)
C5 O1 C10 C11 -1.6(10)
C7 C6 C11 C10 178.9(9)
C5 C6 C11 C10 -0.8(11)
O1 C10 C11 C6 1.5(12)
C9 O2 C12 C13 1.9(10)
O2 C12 C13 C8 -3.7(11)
C9 C8 C13 C12 4.2(10)
C7 C8 C13 C12 -180.0(9)
C1 N1 C14 C4 -75.6(7)
C2 N1 C14 C4 102.6(7)
C5 C4 C14 N1 85.0(8)
C9 C4 C14 N1 -93.7(7)
C22 C15 C16 C23 0.5(10)
C25 C15 C16 C23 177.7(6)
C23 C17 C18 C19 1.3(12)
C17 C18 C19 C20 -1.6(12)
C18 C19 C20 C24 1.5(12)
C24 C21 C22 C15 2.7(11)
C16 C15 C22 C21 -2.1(11)
C25 C15 C22 C21 -179.4(6)
C15 C16 C23 C24 0.4(9)
C15 C16 C23 C17 -178.4(6)
C18 C17 C23 C24 -0.8(10)
C18 C17 C23 C16 178.0(7)
C22 C21 C24 C23 -1.8(11)
C22 C21 C24 C20 176.6(7)
C16 C23 C24 C21 0.2(9)
C17 C23 C24 C21 179.0(6)
C16 C23 C24 C20 -178.2(6)
C17 C23 C24 C20 0.6(9)
C19 C20 C24 C21 -179.3(7)
C19 C20 C24 C23 -1.0(11)
C16 C15 C25 O3 -166.3(6)
C22 C15 C25 O3 10.9(10)
C16 C15 C25 C26 13.9(9)
C22 C15 C25 C26 -169.0(6)
C1 N2 C26 C25 124.7(6)
C3 N2 C26 C25 -59.2(8)
O3 C25 C26 N2 6.1(9)
C15 C25 C26 N2 -174.0(5)
